data_8102038
loop_
_publ_author_name
'Reuter, H.'
'Izaaryene, M.'

_publ_section_title
;
Crystal structure of dichloro-bis(n-pentyl)tin(IV), Sn(C~5~H~11~)~2~Cl~2~, 
tin-halide compounds - part VI
;
_journal_issue 3
_journal_name_full 'Zeitschrift f\"ur Kristallographie - New Crystal Structures'
_journal_page_first 423
_journal_page_last 424
_journal_volume 221
_journal_year 2006
_chemical_formula_structural Sn(C5H11)2Cl2
_chemical_formula_sum 'C10 H22 Cl2 Sn'
_chemical_formula_weight 331.87
_chemical_name_systematic
; 
 di-n-pentyltindichloride 
;
_space_group_IT_number 19
_symmetry_cell_setting orthorhombic
_symmetry_space_group_name_Hall 'P 2ac 2ab'
_symmetry_space_group_name_H-M 'P 21 21 21'
_atom_sites_solution_hydrogens geom
_atom_sites_solution_primary direct
_atom_sites_solution_secondary difmap
_audit_creation_method SHELXL-97
_cell_angle_alpha 90.00
_cell_angle_beta 90.00
_cell_angle_gamma 90.00
_cell_formula_units_Z 4
_cell_length_a 6.5566(6)
_cell_length_b 9.0679(11)
_cell_length_c 25.3160(18)
_cell_measurement_reflns_used 45
_cell_measurement_temperature 258(2)
_cell_measurement_theta_max 11.89
_cell_measurement_theta_min 4.85
_cell_volume 1505.2(3)
_computing_cell_refinement 'Siemens XSCANS'
_computing_data_collection 'Siemens XSCANS'
_computing_data_reduction 'Siemens XSCANS'
_computing_publication_material 'Siemens SHELXTL'
_computing_structure_refinement 'SHELXL-97 (Sheldrick, 1997)'
_computing_structure_solution 'SHELXS-97 (Sheldrick, 1990)'
_diffrn_ambient_temperature 258(2)
_diffrn_measured_fraction_theta_full 0.992
_diffrn_measured_fraction_theta_max 0.992
_diffrn_measurement_device_type 'Siemens P4'
_diffrn_measurement_method \w/2\q
_diffrn_radiation_monochromator graphite
_diffrn_radiation_source 'fine-focus sealed tube'
_diffrn_radiation_type MoK\a
_diffrn_radiation_wavelength 0.71073
_diffrn_reflns_av_R_equivalents 0.0372
_diffrn_reflns_av_sigmaI/netI 0.0382
_diffrn_reflns_limit_h_max 6
_diffrn_reflns_limit_h_min -6
_diffrn_reflns_limit_k_max 9
_diffrn_reflns_limit_k_min -8
_diffrn_reflns_limit_l_max 25
_diffrn_reflns_limit_l_min -25
_diffrn_reflns_number 1860
_diffrn_reflns_theta_full 20.98
_diffrn_reflns_theta_max 20.98
_diffrn_reflns_theta_min 2.39
_diffrn_standards_decay_% 0.71
_diffrn_standards_interval_count 97
_diffrn_standards_number 3
_exptl_absorpt_coefficient_mu 2.018
_exptl_absorpt_correction_type none
_exptl_crystal_colour colorless
_exptl_crystal_density_diffrn 1.465
_exptl_crystal_density_method 'not measured'
_exptl_crystal_description 'transparent needle'
_exptl_crystal_F_000 664
_exptl_crystal_size_max 0.15
_exptl_crystal_size_mid 0.13
_exptl_crystal_size_min 0.12
_refine_diff_density_max 0.859
_refine_diff_density_min -1.378
_refine_diff_density_rms 0.150
_refine_ls_abs_structure_details 'Flack H D (1983), Acta Cryst. A39, 876-881'
_refine_ls_abs_structure_Flack 0.05(17)
_refine_ls_extinction_method none
_refine_ls_goodness_of_fit_ref 1.074
_refine_ls_hydrogen_treatment mixed
_refine_ls_matrix_type full
_refine_ls_number_parameters 73
_refine_ls_number_reflns 1554
_refine_ls_number_restraints 14
_refine_ls_restrained_S_all 1.069
_refine_ls_R_factor_all 0.0671
_refine_ls_R_factor_gt 0.0624
_refine_ls_shift/su_max 0.002
_refine_ls_shift/su_mean 0.000
_refine_ls_structure_factor_coef Fsqd
_refine_ls_weighting_details 'calc w=1/[\s^2^(Fo^2^)+(0.0910P)^2^+9.7601P] where P=(Fo^2^+2Fc^2^)/3'
_refine_ls_weighting_scheme calc
_refine_ls_wR_factor_gt 0.1605
_refine_ls_wR_factor_ref 0.1671
_reflns_number_gt 1461
_reflns_number_total 1554
_reflns_threshold_expression >2sigma(I)
_cod_data_source_file 1267-1861.cff
_cod_data_source_block komplett
_cod_original_sg_symbol_H-M P2(1)2(1)2(1)
_cod_database_code 8102038

loop_
_symmetry_equiv_pos_as_xyz
'x, y, z'
'-x+1/2, -y, z+1/2'
'-x, y+1/2, -z+1/2'
'x+1/2, -y+1/2, -z'

loop_
_atom_site_label
_atom_site_type_symbol
_atom_site_fract_x
_atom_site_fract_y
_atom_site_fract_z
_atom_site_U_iso_or_equiv
_atom_site_adp_type
_atom_site_occupancy
_atom_site_symmetry_multiplicity
_atom_site_Wyckoff_symbol
_atom_site_calc_flag
_atom_site_refinement_flags
_atom_site_disorder_assembly
_atom_site_disorder_group
Sn1 Sn 0.52711(13) 0.36335(10) 0.74548(5) 0.0618(4) Uani 1 4 a d . . .
Cl1 Cl 0.7318(6) 0.1672(4) 0.71183(19) 0.0734(12) Uani 1 4 a d . . .
Cl2 Cl 0.7313(6) 0.5646(5) 0.7116(2) 0.0765(13) Uani 1 4 a d . . .
C10 C 0.5953(18) 0.362(2) 0.8271(6) 0.071(4) Uiso 1 4 a d D . .
H101 H 0.5346 0.4485 0.8435 0.20(3) Uiso 1 4 a calc R . .
H102 H 0.5357 0.2755 0.8432 0.20(3) Uiso 1 4 a calc R . .
C11 C 0.8217(18) 0.363(2) 0.8371(5) 0.080(5) Uiso 1 4 a d D . .
H111 H 0.8828 0.2792 0.8193 0.20(3) Uiso 1 4 a calc R . .
H112 H 0.8801 0.4519 0.8220 0.20(3) Uiso 1 4 a calc R . .
C12 C 0.874(2) 0.356(2) 0.8949(5) 0.087(5) Uiso 1 4 a d D . .
H121 H 0.8351 0.2606 0.9087 0.20(3) Uiso 1 4 a calc R . .
H122 H 0.7953 0.4305 0.9136 0.20(3) Uiso 1 4 a calc R . .
C13 C 1.097(2) 0.381(3) 0.9053(7) 0.108(7) Uiso 1 4 a d D . .
H131 H 1.1769 0.3087 0.8862 0.20(3) Uiso 1 4 a calc R . .
H132 H 1.1361 0.4785 0.8927 0.20(3) Uiso 1 4 a calc R . .
C14 C 1.142(5) 0.370(3) 0.9635(7) 0.155(11) Uiso 1 4 a d D . .
H141 H 1.2848 0.3861 0.9694 0.20(3) Uiso 1 4 a calc R . .
H142 H 1.1053 0.2734 0.9758 0.20(3) Uiso 1 4 a calc R . .
H143 H 1.0644 0.4427 0.9823 0.20(3) Uiso 1 4 a calc R . .
C20 C 0.269(2) 0.361(2) 0.6943(4) 0.079(5) Uiso 1 4 a d D B .
H201 H 0.1914 0.2716 0.7010 0.20(3) Uiso 1 4 a calc R . .
H202 H 0.1817 0.4438 0.7032 0.20(3) Uiso 1 4 a calc R . .
C21 C 0.3164(14) 0.368(2) 0.6362(4) 0.144(10) Uiso 1 4 a d D . .
H211 H 0.4381 0.3108 0.6290 0.20(3) Uiso 1 4 a calc R A 1
H212 H 0.3436 0.4697 0.6263 0.20(3) Uiso 1 4 a calc R A 1
C22A C 0.1422(8) 0.3098(13) 0.6036(4) 0.176(13) Uiso 0.75 4 a d D B 1
H22A H 0.1957 0.2589 0.5729 0.20(3) Uiso 0.75 4 a calc PR B 1
H22A H 0.0649 0.2392 0.6243 0.20(3) Uiso 0.75 4 a calc PR B 1
C23A C 0.003(5) 0.432(2) 0.5860(14) 0.22(2) Uiso 0.75 4 a d PD B 1
H23A H 0.0844 0.5179 0.5764 0.20(3) Uiso 0.75 4 a calc PR B 1
H23A H -0.0857 0.4603 0.6149 0.20(3) Uiso 0.75 4 a calc PR B 1
C24 C -0.124(3) 0.386(3) 0.5393(8) 0.223(18) Uiso 1 4 a d D B 1
H24A H -0.2100 0.4664 0.5287 0.20(3) Uiso 0.75 4 a calc PR B 1
H24A H -0.2067 0.3030 0.5489 0.20(3) Uiso 0.75 4 a calc PR B 1
H24A H -0.0360 0.3592 0.5105 0.20(3) Uiso 0.75 4 a calc PR B 1
C22B C 0.1422(8) 0.3098(13) 0.6036(4) 0.176(13) Uiso 0.25 4 a d P B 2
H22B H 0.1796 0.2149 0.5888 0.20(3) Uiso 0.25 4 a calc PR B 2
H22B H 0.0240 0.2954 0.6261 0.20(3) Uiso 0.25 4 a calc PR B 2
C23B C 0.088(5) 0.414(4) 0.5596(14) 0.22(2) Uiso 0.25 4 a d PD B 2
H23B H 0.1853 0.4028 0.5309 0.20(3) Uiso 0.25 4 a calc PR B 2
H23B H 0.0978 0.5151 0.5723 0.20(3) Uiso 0.25 4 a calc PR B 2
H24B H -0.1555 0.4557 0.5120 0.20(3) Uiso 0.25 4 a calc PR B 2
H24B H -0.2198 0.3966 0.5677 0.20(3) Uiso 0.25 4 a calc PR B 2
H24B H -0.1317 0.2878 0.5253 0.20(3) Uiso 0.25 4 a calc PR B 2

loop_
_atom_site_aniso_label
_atom_site_aniso_U_11
_atom_site_aniso_U_22
_atom_site_aniso_U_33
_atom_site_aniso_U_23
_atom_site_aniso_U_13
_atom_site_aniso_U_12
Sn1 0.0362(5) 0.0496(6) 0.0994(8) 0.0025(7) 0.0006(5) 0.0031(4)
Cl1 0.048(2) 0.048(2) 0.124(3) -0.004(2) 0.016(2) 0.002(2)
Cl2 0.044(2) 0.055(2) 0.130(4) 0.005(3) 0.017(2) -0.005(2)

loop_
_atom_type_symbol
_atom_type_description
_atom_type_scat_dispersion_real
_atom_type_scat_dispersion_imag
_atom_type_scat_source
C C 0.0033 0.0016 'International Tables Vol C Tables 4.2.6.8 and 6.1.1.4'
H H 0.0000 0.0000 'International Tables Vol C Tables 4.2.6.8 and 6.1.1.4'
Cl Cl 0.1484 0.1585 'International Tables Vol C Tables 4.2.6.8 and 6.1.1.4'
Sn Sn -0.6537 1.4246 'International Tables Vol C Tables 4.2.6.8 and 6.1.1.4'

loop_
_geom_angle_atom_site_label_1
_geom_angle_atom_site_label_2
_geom_angle_atom_site_label_3
_geom_angle
_geom_angle_site_symmetry_1
_geom_angle_site_symmetry_3
_geom_angle_publ_flag
C10 Sn1 C20 139.6(5) . . ?
C10 Sn1 Cl1 103.1(5) . . ?
C20 Sn1 Cl1 102.9(5) . . ?
C10 Sn1 Cl2 103.4(5) . . ?
C20 Sn1 Cl2 103.4(5) . . ?
Cl1 Sn1 Cl2 97.14(13) . . ?
C11 C10 Sn1 111.9(9) . . ?
C11 C10 H101 109.2 . . ?
Sn1 C10 H101 109.2 . . ?
C11 C10 H102 109.2 . . ?
Sn1 C10 H102 109.2 . . ?
H101 C10 H102 107.9 . . ?
C12 C11 C10 112.8(12) . . ?
C12 C11 H111 109.0 . . ?
C10 C11 H111 109.0 . . ?
C12 C11 H112 109.0 . . ?
C10 C11 H112 109.0 . . ?
H111 C11 H112 107.8 . . ?
C11 C12 C13 112.6(12) . . ?
C11 C12 H121 109.1 . . ?
C13 C12 H121 109.1 . . ?
C11 C12 H122 109.1 . . ?
C13 C12 H122 109.1 . . ?
H121 C12 H122 107.8 . . ?
C14 C13 C12 110.5(17) . . ?
C14 C13 H131 109.6 . . ?
C12 C13 H131 109.6 . . ?
C14 C13 H132 109.6 . . ?
C12 C13 H132 109.6 . . ?
H131 C13 H132 108.1 . . ?
C13 C14 H141 109.5 . . ?
C13 C14 H142 109.5 . . ?
H141 C14 H142 109.5 . . ?
C13 C14 H143 109.5 . . ?
H141 C14 H143 109.5 . . ?
H142 C14 H143 109.5 . . ?
C21 C20 Sn1 115.3(8) . . ?
C21 C20 H201 108.5 . . ?
Sn1 C20 H201 108.5 . . ?
C21 C20 H202 108.5 . . ?
Sn1 C20 H202 108.5 . . ?
H201 C20 H202 107.5 . . ?
C20 C21 C22B 111.19(8) . . ?
C20 C21 C22A 111.19(8) . . ?
C22B C21 C22A 0.0(11) . . ?
C20 C21 H211 109.4 . . ?
C22B C21 H211 109.4 . . ?
C22A C21 H211 109.4 . . ?
C20 C21 H212 109.4 . . ?
C22B C21 H212 109.4 . . ?
C22A C21 H212 109.4 . . ?
H211 C21 H212 108.0 . . ?
C23A C22A C21 111.19(8) . . ?
C23A C22A H22A 109.4 . . ?
C21 C22A H22A 109.4 . . ?
C23A C22A H22A 109.4 . . ?
C21 C22A H22A 109.4 . . ?
H22A C22A H22A 108.0 . . ?
C22A C23A C24A 111.18(8) . . ?
C22A C23A H23A 109.4 . . ?
C24A C23A H23A 109.4 . . ?
C22A C23A H23A 109.4 . . ?
C24A C23A H23A 109.4 . . ?
H23A C23A H23A 108.0 . . ?
C23A C24A H24A 109.5 . . ?
C23A C24A H24A 109.5 . . ?
H24A C24A H24A 109.5 . . ?
C23A C24A H24A 109.5 . . ?
H24A C24A H24A 109.5 . . ?
H24A C24A H24A 109.5 . . ?
C23B C22B C21 111.18(8) . . ?
C23B C22B H22B 109.4 . . ?
C21 C22B H22B 109.4 . . ?
C23B C22B H22B 109.4 . . ?
C21 C22B H22B 109.4 . . ?
H22B C22B H22B 108.0 . . ?
C22B C23B C24B 111.18(8) . . ?
C22B C23B H23B 109.4 . . ?
C24B C23B H23B 109.4 . . ?
C22B C23B H23B 109.4 . . ?
C24B C23B H23B 109.4 . . ?
H23B C23B H23B 108.0 . . ?
C23B C24B H24B 109.5 . . ?
C23B C24B H24B 109.5 . . ?
H24B C24B H24B 109.5 . . ?
C23B C24B H24B 109.5 . . ?
H24B C24B H24B 109.5 . . ?
H24B C24B H24B 109.5 . . ?

loop_
_geom_bond_atom_site_label_1
_geom_bond_atom_site_label_2
_geom_bond_distance
_geom_bond_site_symmetry_2
_geom_bond_publ_flag
Sn1 C10 2.113(14) . ?
Sn1 C20 2.134(14) . ?
Sn1 Cl1 2.386(4) . ?
Sn1 Cl2 2.421(4) . ?
C10 C11 1.506(2) . ?
C10 H101 0.9700 . ?
C10 H102 0.9700 . ?
C11 C12 1.506(2) . ?
C11 H111 0.9700 . ?
C11 H112 0.9700 . ?
C12 C13 1.506(2) . ?
C12 H121 0.9700 . ?
C12 H122 0.9700 . ?
C13 C14 1.506(2) . ?
C13 H131 0.9700 . ?
C13 H132 0.9700 . ?
C14 H141 0.9600 . ?
C14 H142 0.9600 . ?
C14 H143 0.9600 . ?
C20 C21 1.506(2) . ?
C20 H201 0.9700 . ?
C20 H202 0.9700 . ?
C21 C22B 1.506(2) . ?
C21 C22A 1.506(2) . ?
C21 H211 0.9700 . ?
C21 H212 0.9700 . ?
C22A C23A 1.506(2) . ?
C22A H22A 0.9700 . ?
C22A H22A 0.9700 . ?
C23A C24A 1.506(2) . ?
C23A H23A 0.9700 . ?
C23A H23A 0.9700 . ?
C24A H24A 0.9600 . ?
C24A H24A 0.9600 . ?
C24A H24A 0.9600 . ?
C22B C23B 1.506(2) . ?
C22B H22B 0.9700 . ?
C22B H22B 0.9700 . ?
C23B C24B 1.506(2) . ?
C23B H23B 0.9700 . ?
C23B H23B 0.9700 . ?
C24B H24B 0.9600 . ?
C24B H24B 0.9600 . ?
C24B H24B 0.9600 . ?

loop_
_geom_torsion_atom_site_label_1
_geom_torsion_atom_site_label_2
_geom_torsion_atom_site_label_3
_geom_torsion_atom_site_label_4
_geom_torsion
_geom_torsion_site_symmetry_1
_geom_torsion_site_symmetry_2
_geom_torsion_site_symmetry_3
_geom_torsion_site_symmetry_4
_geom_torsion_publ_flag
C20 Sn1 C10 C11 179.1(12) . . . . ?
Cl1 Sn1 C10 C11 50.4(15) . . . . ?
Cl2 Sn1 C10 C11 -50.4(15) . . . . ?
Sn1 C10 C11 C12 -177.8(13) . . . . ?
C10 C11 C12 C13 -171(2) . . . . ?
C11 C12 C13 C14 -178.6(18) . . . . ?
C10 Sn1 C20 C21 178.0(12) . . . . ?
Cl1 Sn1 C20 C21 -53.2(14) . . . . ?
Cl2 Sn1 C20 C21 47.5(14) . . . . ?
Sn1 C20 C21 C22B 158.6(9) . . . . ?
Sn1 C20 C21 C22A 158.6(9) . . . . ?
C20 C21 C22A C23A 94(2) . . . . ?
C22B C21 C22A C23A 0(100) . . . . ?
C21 C22A C23A C24A 160(2) . . . . ?
C20 C21 C22B C23B 131(3) . . . . ?
C22A C21 C22B C23B 0(100) . . . . ?
C21 C22B C23B C24B -160(2) . . . . ?
